data_9016935
loop_
_publ_author_name
'Diego Gatta, G.'
'Nenert, G.'
'Vignola, P.'

_publ_section_title
;
 Coexisting hydroxyl groups and H2O molecules in minerals:
 A single-crystal neutron diffraction study of eosphorite, MnAlPO4(OH)2*H2O
 Note: T = 20 K
;
_journal_name_full 'American Mineralogist'
_journal_page_first 1297
_journal_page_last 1301
_journal_volume 98
_journal_year 2013
_chemical_compound_source 'Chamachhu, Skarda district, Baltistan, Pakistan'
_chemical_formula_sum 'Al Fe0.056 H3.994 Mn0.943 O7 P'
_chemical_name_mineral Eosphorite
_space_group_IT_number 64
_space_group_name_Hall '-C 2ac 2'
_space_group_name_H-M_alt 'C m c e'
_symmetry_space_group_name_H-M 'C m c e'
_cell_angle_alpha 90
_cell_angle_beta 90
_cell_angle_gamma 90
_cell_length_a 6.9263
_cell_length_b 10.4356
_cell_length_c 13.5234
_cell_formula_units_Z 8
_cell_volume 977.473
_database_code_amcsd 0019910
_diffrn_ambient_temperature 20
_exptl_crystal_density_diffrn 3.112
_cod_data_source_file inputs/fixed/downloads/05/05563.cif
_cod_data_source_block 05563
_cod_original_sg_symbol_H-M 'C m c a'
_cod_original_formula_sum '(Mn.943 Fe.056) Al P O7 H3.994'
_cod_database_code 9016935

loop_
_space_group_symop_operation_xyz
x,y,z
1/2+x,1/2+y,z
x,1/2-y,1/2+z
1/2+x,-y,1/2+z
-x,1/2+y,1/2-z
1/2-x,+y,1/2-z
-x,y,z
1/2-x,1/2+y,z
x,-y,-z
1/2+x,1/2-y,-z
x,1/2+y,1/2-z
1/2+x,+y,1/2-z
-x,1/2-y,1/2+z
1/2-x,-y,1/2+z
-x,-y,-z
1/2-x,1/2-y,-z

loop_
_atom_site_aniso_label
_atom_site_aniso_U_11
_atom_site_aniso_U_22
_atom_site_aniso_U_33
_atom_site_aniso_U_12
_atom_site_aniso_U_13
_atom_site_aniso_U_23
Mn 0.00320 0.00550 0.01030 0.00000 -0.00150 0.00000
Fe 0.00320 0.00550 0.01030 0.00000 -0.00150 0.00000
Al 0.00330 0.00910 0.00660 -0.00120 0.00090 -0.00280
P 0.00327 0.00610 0.00560 0.00000 0.00000 0.00080
O1 0.00713 0.00630 0.00580 0.00000 0.00000 -0.00070
O2 0.00510 0.00590 0.00620 0.00000 0.00000 -0.00110
O3 0.00374 0.00760 0.00650 0.00000 0.00000 0.00040
O4 0.00515 0.00690 0.00687 0.00042 -0.00012 -0.00024
O5 0.00431 0.00760 0.00647 0.00030 -0.00048 0.00134
H1 0.02130 0.01390 0.02250 0.00460 -0.00070 0.00230
H2 0.00920 0.01950 0.02070 -0.00220 0.00040 -0.00050
H3 0.01810 0.03490 0.01760 0.00000 0.00000 -0.00730

loop_
_atom_site_label
_atom_site_fract_x
_atom_site_fract_y
_atom_site_fract_z
_atom_site_occupancy
_atom_site_U_iso_or_equiv
Mn 0.25000 0.13423 0.25000 0.94350 0.00630
Fe 0.25000 0.13423 0.25000 0.05650 0.00630
Al 0.25000 0.25000 0.00000 1.00000 0.00640
P 0.00000 0.37739 0.33377 1.00000 0.00496
O1 0.00000 0.26580 0.25871 1.00000 0.00642
O2 0.00000 0.00716 0.21941 1.00000 0.00573
O3 0.00000 0.25178 0.04931 1.00000 0.00591
O4 0.18076 0.11057 0.40962 1.00000 0.00629
O5 0.31912 0.13209 0.60046 1.00000 0.00612
H1 0.23517 0.02445 0.42046 0.99000 0.01920
H2 0.02866 0.10127 0.41045 0.50700 0.01650
H3 0.00000 0.28409 0.11668 1.00000 0.02350

loop_
_cod_related_entry_id
_cod_related_entry_database
_cod_related_entry_code
1 AMCSD 0019910
